data_7249915
loop_
_publ_author_name
'Mansour, Ahmed M.'
'Mostafa, Gamal A. E.'
'Radacki, Krzysztof'
'Ali, Essam A.'
'Shehab, Ola R.'

_publ_section_title
;
 An insight into the structure of acebutolol tetraphenylborate: crystal
 structure and quantum chemical calculations.
;
_journal_issue 5
_journal_name_full 'RSC advances'
_journal_page_first 3416
_journal_page_last 3426
_journal_paper_doi 10.1039/d4ra07163h
_journal_volume 15
_journal_year 2025
_chemical_formula_moiety 'C18 H29 N2 O4, C24 H20 B'
_chemical_formula_sum 'C42 H49 B N2 O4'
_chemical_formula_weight 656.64
_space_group_crystal_system monoclinic
_space_group_IT_number 14
_space_group_name_Hall '-P 2ybc'
_space_group_name_H-M_alt 'P 1 21/c 1'
_atom_sites_solution_hydrogens geom
_atom_sites_solution_primary dual
_atom_sites_solution_secondary difmap
_audit_creation_date 2024-09-09
_audit_creation_method 'CIF-fill 1.5e (K.Radacki, 2005-23)'
_audit_update_record
;
2024-10-04 deposited with the CCDC.	2025-01-27 downloaded from the CCDC.
;
_cell_angle_alpha 90
_cell_angle_beta 91.2060(10)
_cell_angle_gamma 90
_cell_formula_units_Z 4
_cell_length_a 12.45670(10)
_cell_length_b 23.0603(3)
_cell_length_c 12.78140(10)
_cell_measurement_reflns_used 23878
_cell_measurement_temperature 100(2)
_cell_measurement_theta_max 74.4490
_cell_measurement_theta_min 3.4660
_cell_volume 3670.71(6)
_computing_cell_refinement 'CrysAlisPro 1.171.43.91a (Rigaku OD, 2023)'
_computing_data_collection
;
 CrysAlisPro system (CCD 42.102a 64-bit (release 15-09-2023))
;
_computing_data_reduction 'CrysAlisPro 1.171.43.91a (Rigaku OD, 2023)'
_computing_molecular_graphics 'ShelXLe (Huebschle et all, 2011)'
_computing_publication_material 'SHELXL-2019/2 (Sheldrick, 2019)'
_computing_structure_refinement 'SHELXL-2019/2 (Sheldrick, 2019)'
_computing_structure_solution 'SHELXT 2014/5 (Sheldrick, 2014)''
_diffrn_ambient_environment N~2~
_diffrn_ambient_temperature 100(2)
_diffrn_detector HPA
_diffrn_detector_area_resol_mean 10.0
_diffrn_detector_type 'HyPix Arc150'
_diffrn_measured_fraction_theta_full 0.999
_diffrn_measured_fraction_theta_max 0.958
_diffrn_measurement_details
;
 List of Runs (angles in degrees, time in seconds):
 --------------------------------------------------------------------------
  1  \w     24.00  99.00   0.50    0.10    --   71.26-126.00-150.00  150
  2  \w     39.00  93.00   0.50    0.10    --   84.34-112.00 -90.00  108
  3  \w     20.00  86.00   0.50    0.10    --   58.45-126.00 -60.00  132
  4  \w     34.00  84.00   0.50    0.10    --   76.32 -95.00   0.00  100
  5  \w     16.00  66.00   0.50    0.10    --   58.45 -95.00   0.00  100
  6  \w     42.00  92.00   0.50    0.10    --   84.34 -95.00 -30.00  100
  7  \w     34.00  84.00   0.50    0.10    --   76.32 -95.00  30.00  100
  8  \w     16.00  66.00   0.50    0.10    --   58.45 -95.00  90.00  100
  9  \w     16.00  66.00   0.50    0.10    --   58.45 -95.00 150.00  100
 10  \w     34.00  84.00   0.50    0.10    --   76.32 -95.00  90.00  100
 11  \w     16.00  66.00   0.50    0.10    --   58.45 -95.00-150.00  100
 12  \w     38.00 109.00   0.50    0.10    --   58.45  15.00 -60.00  142
 13  \w     48.00 135.00   0.50    0.10    --   84.34  15.00-120.00  174
 14  \w     40.00 127.00   0.50    0.10    --   76.32  15.00-180.00  174
 15  \w     48.00 135.00   0.50    0.10    --   84.34  15.00 -30.00  174
 16  \w     38.00 109.00   0.50    0.10    --   58.45  15.00 120.00  142
 17  \w     40.00 127.00   0.50    0.10    --   76.32  15.00  60.00  174
 18  \w     38.00  83.00   0.50    0.10    --   58.45  15.00  30.00   90
 19  \w    -98.00 -22.00   0.50    0.10    --  -69.85 126.00-120.00  152
;
_diffrn_measurement_device 'four-circle diffractometer'
_diffrn_measurement_device_type 'Rigaku XtaLAB Synergy-R'
_diffrn_measurement_method '\w scans'
_diffrn_orient_matrix_type
;
 CrysAlisPro convention (1999,Acta A55,543-557)
;
_diffrn_orient_matrix_UB_11 -0.1119599000
_diffrn_orient_matrix_UB_12 0.0229414000
_diffrn_orient_matrix_UB_13 -0.0325147000
_diffrn_orient_matrix_UB_21 -0.0370812000
_diffrn_orient_matrix_UB_22 -0.0064613000
_diffrn_orient_matrix_UB_23 0.1136287000
_diffrn_orient_matrix_UB_31 0.0374386000
_diffrn_orient_matrix_UB_32 0.0624032000
_diffrn_orient_matrix_UB_33 0.0236521000
_diffrn_radiation_monochromator 'multi-layer mirror'
_diffrn_radiation_probe x-ray
_diffrn_radiation_type CuK\a
_diffrn_radiation_wavelength 1.54184
_diffrn_radiation_xray_symbol K-L~2,3~
_diffrn_reflns_av_R_equivalents 0.0533
_diffrn_reflns_av_unetI/netI 0.0244
_diffrn_reflns_Laue_measured_fraction_full 0.999
_diffrn_reflns_Laue_measured_fraction_max 0.958
_diffrn_reflns_limit_h_max 14
_diffrn_reflns_limit_h_min -15
_diffrn_reflns_limit_k_max 28
_diffrn_reflns_limit_k_min -20
_diffrn_reflns_limit_l_max 15
_diffrn_reflns_limit_l_min -15
_diffrn_reflns_number 34099
_diffrn_reflns_point_group_measured_fraction_full 0.999
_diffrn_reflns_point_group_measured_fraction_max 0.958
_diffrn_reflns_theta_full 67.684
_diffrn_reflns_theta_max 74.868
_diffrn_reflns_theta_min 3.834
_diffrn_source 'rotating-anode X-ray tube'
_diffrn_source_type 'PhotonJet-R X-ray Source'
_exptl_absorpt_coefficient_mu 0.590
_exptl_absorpt_correction_T_max 1.000
_exptl_absorpt_correction_T_min 0.792
_exptl_absorpt_correction_type gaussian
_exptl_absorpt_process_details
;
 CrysAlisPro 1.171.43.91a (Rigaku Oxford Diffraction, 2023) Numerical 
 absorption correction based on gaussian integration over a multifaceted 
 crystal model Empirical absorption correction using spherical harmonics, 
 implemented in SCALE3 ABSPACK scaling algorithm.
;
_exptl_crystal_colour colourless
_exptl_crystal_density_diffrn 1.188
_exptl_crystal_description block
_exptl_crystal_F_000 1408
_exptl_crystal_preparation
;
 For data collection the crystal was immersed in a film of perfluoropolyether 
 oil, mounted on a polyimide loop and transferred to stream of cold nitrogen 
 (Oxford Cryostream 800).
;
_exptl_crystal_size_max 0.230
_exptl_crystal_size_mid 0.170
_exptl_crystal_size_min 0.080
_refine_diff_density_max 0.313
_refine_diff_density_min -0.222
_refine_diff_density_rms 0.038
_refine_ls_extinction_coef 0.00089(10)
_refine_ls_extinction_method 'SHELXL-2019/2 (Sheldrick 2019)'
_refine_ls_goodness_of_fit_ref 1.050
_refine_ls_hydrogen_treatment mixed
_refine_ls_matrix_type full
_refine_ls_number_parameters 496
_refine_ls_number_reflns 7220
_refine_ls_number_restraints 292
_refine_ls_restrained_S_all 1.042
_refine_ls_R_factor_all 0.0429
_refine_ls_R_factor_gt 0.0393
_refine_ls_shift/su_max 0.001
_refine_ls_shift/su_mean 0.000
_refine_ls_structure_factor_coef Fsqd
_refine_ls_weighting_details
;
 w=1/[\s^2^(Fo^2^)+(0.0501P)^2^+1.1740P] where P=(Fo^2^+2Fc^2^)/3
;
_refine_ls_weighting_scheme calc
_refine_ls_wR_factor_gt 0.1022
_refine_ls_wR_factor_ref 0.1044
_reflns_Friedel_coverage 0.000
_reflns_number_gt 6546
_reflns_number_total 7220
_reflns_threshold_expression 'I > 2\s(I)'
_cod_data_source_file d4ra07163h2.cif
_cod_data_source_block KR1147_AhMa_a
_cod_original_sg_symbol_H-M 'P 21/c'
_cod_database_code 7249915
_shelx_shelxl_version_number 2019/2
_shelx_space_group_comment
;
 The symmetry employed for this shelxl refinement is uniquely defined by the 
 following loop, which should always be used as a source of symmetry 
 information in preference to the above space-group names. They are only 
 intended as comments.
;
_shelx_estimated_absorpt_t_min 0.876
_shelx_estimated_absorpt_t_max 0.954

loop_
_space_group_symop_operation_xyz
'x, y, z'
'-x, y+1/2, -z+1/2'
'-x, -y, -z'
'x, -y-1/2, z-1/2'

loop_
_atom_site_label
_atom_site_type_symbol
_atom_site_fract_x
_atom_site_fract_y
_atom_site_fract_z
_atom_site_U_iso_or_equiv
_atom_site_adp_type
_atom_site_occupancy
_atom_site_site_symmetry_order
_atom_site_calc_flag
_atom_site_refinement_flags_posn
_atom_site_refinement_flags_adp
_atom_site_refinement_flags_occupancy
_atom_site_disorder_assembly
_atom_site_disorder_group
C1_1 C 0.59718(9) 0.14179(5) 0.87468(9) 0.0204(2) Uani 1 1 d . . . . .
C2_1 C 0.66645(9) 0.15935(5) 0.95796(9) 0.0206(2) Uani 1 1 d . . . . .
C3_1 C 0.62314(9) 0.16421(5) 1.05794(9) 0.0221(2) Uani 1 1 d . . . . .
H3_1 H 0.668215 0.176181 1.114797 0.027 Uiso 1 1 calc R U . . .
C4_1 C 0.51655(10) 0.15202(5) 1.07576(9) 0.0227(2) Uani 1 1 d . . . . .
C5_1 C 0.45017(9) 0.13353(5) 0.99379(9) 0.0243(2) Uani 1 1 d . . . . .
H5_1 H 0.377090 0.124523 1.006062 0.029 Uiso 1 1 calc R U . . .
C6_1 C 0.49048(9) 0.12823(5) 0.89423(9) 0.0236(2) Uani 1 1 d . . . . .
H6_1 H 0.444877 0.115201 0.838544 0.028 Uiso 1 1 calc R U . . .
O7_1 O 0.63860(6) 0.13859(4) 0.77721(6) 0.02243(18) Uani 1 1 d . . . . .
C8_1 C 0.56600(9) 0.12408(5) 0.69187(9) 0.0217(2) Uani 1 1 d . . . . .
H8A_1 H 0.500732 0.148489 0.694532 0.026 Uiso 1 1 calc R U . . .
H8B_1 H 0.544185 0.082898 0.696662 0.026 Uiso 1 1 calc R U . . .
C9_1 C 0.62389(10) 0.13467(5) 0.59098(9) 0.0243(3) Uani 1 1 d . . . . .
H9_1 H 0.578217 0.118972 0.532265 0.029 Uiso 1 1 calc R U . . .
O10_1 O 0.64277(7) 0.19443(4) 0.57074(7) 0.0279(2) Uani 1 1 d . . . . .
H10_1 H 0.5936(13) 0.2159(4) 0.6034(12) 0.042 Uiso 1 1 calc R U . . .
C11_1 C 0.73275(10) 0.10456(5) 0.58788(9) 0.0255(3) Uani 1 1 d . . . . .
H11A_1 H 0.727699 0.065634 0.620072 0.031 Uiso 1 1 calc R U . . .
H11B_1 H 0.754506 0.099681 0.514351 0.031 Uiso 1 1 calc R U . . .
N12_1 N 0.81431(8) 0.13987(4) 0.64591(8) 0.0249(2) Uani 1 1 d . . . . .
H12A_1 H 0.796754 0.140774 0.714645 0.030 Uiso 1 1 calc R U . . .
H12B_1 H 0.811212 0.176895 0.621409 0.030 Uiso 1 1 calc R U . . .
C13_1 C 0.92835(10) 0.11835(6) 0.63793(10) 0.0281(3) Uani 1 1 d . . . . .
H13_1 H 0.941286 0.106948 0.563768 0.034 Uiso 1 1 calc R U . . .
C14_1 C 0.94374(10) 0.06555(6) 0.70708(11) 0.0320(3) Uani 1 1 d . . . . .
H14A_1 H 0.890895 0.035862 0.687083 0.048 Uiso 1 1 calc R U . . .
H14B_1 H 0.933964 0.076527 0.780341 0.048 Uiso 1 1 calc R U . . .
H14C_1 H 1.016326 0.050104 0.698580 0.048 Uiso 1 1 calc R U . . .
C15_1 C 1.00434(11) 0.16721(6) 0.66768(12) 0.0347(3) Uani 1 1 d . . . . .
H15A_1 H 1.078626 0.154318 0.659279 0.052 Uiso 1 1 calc R U . . .
H15B_1 H 0.993415 0.178224 0.740737 0.052 Uiso 1 1 calc R U . . .
H15C_1 H 0.990131 0.200697 0.622252 0.052 Uiso 1 1 calc R U . . .
C16_1 C 0.78253(9) 0.17102(5) 0.94447(9) 0.0220(2) Uani 1 1 d . . . . .
O17_1 O 0.82784(7) 0.16467(4) 0.86103(7) 0.0287(2) Uani 1 1 d . . . . .
C18_1 C 0.84821(10) 0.19113(6) 1.03800(10) 0.0315(3) Uani 1 1 d . . . . .
H18A_1 H 0.921132 0.200524 1.016200 0.047 Uiso 1 1 calc R U . . .
H18B_1 H 0.851249 0.160237 1.090643 0.047 Uiso 1 1 calc R U . . .
H18C_1 H 0.814951 0.225691 1.067978 0.047 Uiso 1 1 calc R U . . .
N19_2 N 0.47361(8) 0.15733(4) 1.17830(8) 0.0251(2) Uani 0.334(9) 1 d D U P A 1
H19_2 H 0.464450 0.126786 1.218412 0.038 Uiso 0.334(9) 1 calc R U P A 1
C20_2 C 0.4479(6) 0.21086(16) 1.2108(5) 0.0295(12) Uani 0.334(9) 1 d D U P A 1
O21_2 O 0.4638(6) 0.25583(15) 1.1615(6) 0.0387(13) Uani 0.334(9) 1 d D U P A 1
C22_2 C 0.3924(6) 0.2135(3) 1.3153(5) 0.0346(14) Uani 0.334(9) 1 d D U P A 1
H22A_2 H 0.437383 0.235506 1.366195 0.042 Uiso 0.334(9) 1 calc R U P A 1
H22B_2 H 0.382607 0.173792 1.342792 0.042 Uiso 0.334(9) 1 calc R U P A 1
C23_2 C 0.2833(7) 0.2430(3) 1.3018(7) 0.0394(14) Uani 0.334(9) 1 d D U P A 1
H23A_2 H 0.294250 0.284202 1.283068 0.047 Uiso 0.334(9) 1 calc R U P A 1
H23B_2 H 0.245566 0.241836 1.369177 0.047 Uiso 0.334(9) 1 calc R U P A 1
C24_2 C 0.2132(8) 0.2141(6) 1.2174(10) 0.057(2) Uani 0.334(9) 1 d D U P A 1
H24A_2 H 0.246611 0.218794 1.149156 0.086 Uiso 0.334(9) 1 calc R U P A 1
H24B_2 H 0.142037 0.232154 1.215665 0.086 Uiso 0.334(9) 1 calc R U P A 1
H24C_2 H 0.206107 0.172669 1.233143 0.086 Uiso 0.334(9) 1 calc R U P A 1
N19_12 N 0.47361(8) 0.15733(4) 1.17830(8) 0.0251(2) Uani 0.666(9) 1 d D U P A 2
H19_12 H 0.447688 0.125722 1.206926 0.038 Uiso 0.666(9) 1 calc R U P A 2
C20_12 C 0.4695(3) 0.20621(11) 1.2343(3) 0.0281(7) Uani 0.666(9) 1 d D U P A 2
O21_12 O 0.5077(4) 0.25177(10) 1.2017(3) 0.0466(9) Uani 0.666(9) 1 d D U P A 2
C22_12 C 0.4127(3) 0.20383(17) 1.3374(2) 0.0286(7) Uani 0.666(9) 1 d D U P A 2
H22A_12 H 0.462209 0.216496 1.394488 0.034 Uiso 0.666(9) 1 calc R U P A 2
H22B_12 H 0.390459 0.163454 1.351914 0.034 Uiso 0.666(9) 1 calc R U P A 2
C23_12 C 0.3139(3) 0.24314(16) 1.3338(3) 0.0363(8) Uani 0.666(9) 1 d D U P A 2
H23A_12 H 0.277983 0.241261 1.402107 0.044 Uiso 0.666(9) 1 calc R U P A 2
H23B_12 H 0.337205 0.283690 1.322805 0.044 Uiso 0.666(9) 1 calc R U P A 2
C24_12 C 0.2337(4) 0.2262(2) 1.2471(4) 0.0493(11) Uani 0.666(9) 1 d D U P A 2
H24A_12 H 0.263295 0.236040 1.178962 0.074 Uiso 0.666(9) 1 calc R U P A 2
H24B_12 H 0.166314 0.247371 1.256531 0.074 Uiso 0.666(9) 1 calc R U P A 2
H24C_12 H 0.219924 0.184431 1.250329 0.074 Uiso 0.666(9) 1 calc R U P A 2
B1 B 0.72595(10) 0.01174(6) 0.27086(10) 0.0203(3) Uani 1 1 d . . . . .
C1_3 C 0.59395(9) 0.01717(5) 0.26384(9) 0.0199(2) Uani 1 1 d . . . . .
C2_3 C 0.53294(9) 0.01243(5) 0.17087(9) 0.0211(2) Uani 1 1 d . . . . .
H2_3 H 0.569041 0.005398 0.107379 0.025 Uiso 1 1 calc R U . . .
C3_3 C 0.42105(9) 0.01764(5) 0.16773(9) 0.0235(2) Uani 1 1 d . . . . .
H3_3 H 0.382685 0.013230 0.103193 0.028 Uiso 1 1 calc R U . . .
C4_3 C 0.36587(9) 0.02924(5) 0.25865(10) 0.0253(3) Uani 1 1 d . . . . .
H4_3 H 0.290027 0.033624 0.256595 0.030 Uiso 1 1 calc R U . . .
C5_3 C 0.42339(10) 0.03436(5) 0.35312(9) 0.0245(2) Uani 1 1 d . . . . .
H5_3 H 0.386892 0.042329 0.416039 0.029 Uiso 1 1 calc R U . . .
C6_3 C 0.53451(9) 0.02772(5) 0.35468(9) 0.0225(2) Uani 1 1 d . . . . .
H6_3 H 0.572074 0.030415 0.419955 0.027 Uiso 1 1 calc R U . . .
C1_4 C 0.77344(9) -0.01519(5) 0.16115(9) 0.0221(2) Uani 1 1 d . . . . .
C2_4 C 0.80476(10) -0.07299(6) 0.14648(10) 0.0290(3) Uani 1 1 d . . . . .
H2_4 H 0.796735 -0.099667 0.202405 0.035 Uiso 1 1 calc R U . . .
C3_4 C 0.84724(11) -0.09280(7) 0.05289(11) 0.0382(3) Uani 1 1 d . . . . .
H3_4 H 0.867440 -0.132336 0.046410 0.046 Uiso 1 1 calc R U . . .
C4_4 C 0.86021(11) -0.05554(7) -0.03034(11) 0.0397(3) Uani 1 1 d . . . . .
H4_4 H 0.890397 -0.068825 -0.093633 0.048 Uiso 1 1 calc R U . . .
C5_4 C 0.82835(11) 0.00154(7) -0.01970(10) 0.0369(3) Uani 1 1 d . . . . .
H5_4 H 0.835523 0.027727 -0.076499 0.044 Uiso 1 1 calc R U . . .
C6_4 C 0.78585(10) 0.02073(6) 0.07379(10) 0.0300(3) Uani 1 1 d . . . . .
H6_4 H 0.764169 0.060115 0.078732 0.036 Uiso 1 1 calc R U . . .
C1_5 C 0.75639(9) -0.03191(5) 0.36926(9) 0.0201(2) Uani 1 1 d . . . . .
C2_5 C 0.83465(9) -0.02148(5) 0.44769(9) 0.0216(2) Uani 1 1 d . . . . .
H2_5 H 0.871823 0.014492 0.447806 0.026 Uiso 1 1 calc R U . . .
C3_5 C 0.85985(9) -0.06206(5) 0.52556(9) 0.0243(2) Uani 1 1 d . . . . .
H3_5 H 0.913689 -0.053349 0.576916 0.029 Uiso 1 1 calc R U . . .
C4_5 C 0.80705(10) -0.11486(5) 0.52857(9) 0.0258(3) Uani 1 1 d . . . . .
H4_5 H 0.824581 -0.142552 0.581232 0.031 Uiso 1 1 calc R U . . .
C5_5 C 0.72788(9) -0.12664(5) 0.45312(9) 0.0251(3) Uani 1 1 d . . . . .
H5_5 H 0.690395 -0.162508 0.454095 0.030 Uiso 1 1 calc R U . . .
C6_5 C 0.70397(9) -0.08579(5) 0.37650(9) 0.0230(2) Uani 1 1 d . . . . .
H6_5 H 0.649224 -0.094652 0.326152 0.028 Uiso 1 1 calc R U . . .
C1_6 C 0.77984(9) 0.07634(5) 0.28973(8) 0.0220(2) Uani 1 1 d . . . . .
C2_6 C 0.89140(10) 0.08450(6) 0.28042(10) 0.0274(3) Uani 1 1 d . . . . .
H2_6 H 0.934269 0.052354 0.260916 0.033 Uiso 1 1 calc R U . . .
C3_6 C 0.94136(10) 0.13758(6) 0.29858(10) 0.0316(3) Uani 1 1 d . . . . .
H3_6 H 1.016965 0.140876 0.292215 0.038 Uiso 1 1 calc R U . . .
C4_6 C 0.88141(11) 0.18577(6) 0.32594(10) 0.0323(3) Uani 1 1 d . . . . .
H4_6 H 0.915342 0.222036 0.338850 0.039 Uiso 1 1 calc R U . . .
C5_6 C 0.77119(11) 0.18003(6) 0.33409(10) 0.0302(3) Uani 1 1 d . . . . .
H5_6 H 0.728762 0.212704 0.351677 0.036 Uiso 1 1 calc R U . . .
C6_6 C 0.72231(10) 0.12622(5) 0.31646(9) 0.0252(3) Uani 1 1 d . . . . .
H6_6 H 0.646652 0.123354 0.322889 0.030 Uiso 1 1 calc R U . . .

loop_
_atom_site_aniso_label
_atom_site_aniso_U_11
_atom_site_aniso_U_22
_atom_site_aniso_U_33
_atom_site_aniso_U_23
_atom_site_aniso_U_13
_atom_site_aniso_U_12
C1_1 0.0234(6) 0.0178(5) 0.0201(5) 0.0002(4) 0.0005(4) 0.0018(4)
C2_1 0.0217(5) 0.0176(5) 0.0224(5) 0.0002(4) -0.0010(4) 0.0006(4)
C3_1 0.0262(6) 0.0185(5) 0.0215(5) -0.0006(4) -0.0019(4) 0.0004(4)
C4_1 0.0278(6) 0.0187(5) 0.0218(6) 0.0009(4) 0.0029(4) 0.0013(5)
C5_1 0.0220(6) 0.0237(6) 0.0271(6) 0.0026(5) 0.0017(5) -0.0016(4)
C6_1 0.0232(6) 0.0241(6) 0.0233(6) 0.0011(5) -0.0025(4) -0.0018(5)
O7_1 0.0209(4) 0.0284(4) 0.0180(4) -0.0021(3) -0.0013(3) -0.0023(3)
C8_1 0.0206(5) 0.0234(6) 0.0209(5) -0.0012(4) -0.0042(4) -0.0007(4)
C9_1 0.0268(6) 0.0246(6) 0.0213(6) -0.0011(5) -0.0020(4) 0.0023(5)
O10_1 0.0302(5) 0.0250(4) 0.0287(4) 0.0040(4) 0.0063(4) 0.0053(4)
C11_1 0.0268(6) 0.0281(6) 0.0217(6) -0.0044(5) -0.0010(4) 0.0031(5)
N12_1 0.0240(5) 0.0256(5) 0.0251(5) -0.0015(4) 0.0023(4) 0.0019(4)
C13_1 0.0229(6) 0.0342(7) 0.0276(6) -0.0031(5) 0.0046(5) 0.0050(5)
C14_1 0.0253(6) 0.0302(7) 0.0405(7) -0.0011(6) 0.0011(5) 0.0044(5)
C15_1 0.0266(6) 0.0353(7) 0.0425(8) 0.0020(6) 0.0066(5) -0.0004(5)
C16_1 0.0231(6) 0.0195(5) 0.0235(6) -0.0007(4) -0.0019(4) 0.0019(4)
O17_1 0.0220(4) 0.0383(5) 0.0259(4) -0.0065(4) 0.0013(3) -0.0012(4)
C18_1 0.0260(6) 0.0416(8) 0.0269(6) -0.0050(5) -0.0026(5) -0.0066(5)
N19_2 0.0297(5) 0.0225(5) 0.0234(5) 0.0004(4) 0.0059(4) -0.0012(4)
C20_2 0.031(2) 0.0281(19) 0.030(2) -0.0021(15) 0.0119(19) -0.0060(16)
O21_2 0.049(3) 0.0236(15) 0.044(3) -0.0011(15) 0.022(2) -0.0061(15)
C22_2 0.043(3) 0.027(2) 0.035(2) 0.0002(19) 0.013(2) -0.0043(19)
C23_2 0.043(3) 0.034(2) 0.042(3) 0.003(2) 0.019(2) 0.002(2)
C24_2 0.047(4) 0.062(4) 0.063(5) 0.010(4) 0.009(3) 0.002(3)
N19_12 0.0297(5) 0.0225(5) 0.0234(5) 0.0004(4) 0.0059(4) -0.0012(4)
C20_12 0.0325(14) 0.0242(10) 0.0279(13) -0.0024(9) 0.0074(11) -0.0043(9)
O21_12 0.0684(19) 0.0252(9) 0.0476(16) -0.0093(9) 0.0341(14) -0.0150(10)
C22_12 0.0336(13) 0.0274(13) 0.0251(11) -0.0025(10) 0.0095(10) -0.0019(10)
C23_12 0.0377(16) 0.0318(12) 0.0401(17) 0.0027(12) 0.0139(13) 0.0007(12)
C24_12 0.040(2) 0.062(3) 0.047(3) 0.0192(19) 0.0040(15) 0.0048(18)
B1 0.0183(6) 0.0229(6) 0.0196(6) 0.0000(5) -0.0026(5) 0.0000(5)
C1_3 0.0209(5) 0.0164(5) 0.0222(5) -0.0002(4) -0.0015(4) -0.0003(4)
C2_3 0.0223(5) 0.0196(5) 0.0214(5) 0.0009(4) -0.0006(4) 0.0000(4)
C3_3 0.0230(6) 0.0214(6) 0.0257(6) 0.0027(5) -0.0060(4) -0.0015(4)
C4_3 0.0189(5) 0.0221(6) 0.0348(6) 0.0035(5) -0.0004(5) 0.0013(4)
C5_3 0.0252(6) 0.0217(6) 0.0267(6) -0.0003(5) 0.0037(5) 0.0020(5)
C6_3 0.0241(6) 0.0210(6) 0.0223(6) -0.0018(4) -0.0021(4) -0.0001(4)
C1_4 0.0150(5) 0.0294(6) 0.0216(6) -0.0011(5) -0.0034(4) -0.0007(4)
C2_4 0.0277(6) 0.0333(7) 0.0259(6) -0.0029(5) -0.0027(5) 0.0036(5)
C3_4 0.0361(7) 0.0439(8) 0.0345(7) -0.0119(6) -0.0021(6) 0.0107(6)
C4_4 0.0286(7) 0.0638(10) 0.0267(7) -0.0126(6) 0.0038(5) 0.0019(6)
C5_4 0.0340(7) 0.0532(9) 0.0236(6) 0.0009(6) 0.0031(5) -0.0073(6)
C6_4 0.0294(6) 0.0348(7) 0.0257(6) 0.0008(5) 0.0003(5) -0.0029(5)
C1_5 0.0175(5) 0.0234(6) 0.0195(5) -0.0020(4) 0.0013(4) 0.0021(4)
C2_5 0.0194(5) 0.0246(6) 0.0209(5) -0.0023(4) 0.0004(4) 0.0007(4)
C3_5 0.0221(6) 0.0305(6) 0.0203(5) -0.0014(5) -0.0028(4) 0.0026(5)
C4_5 0.0249(6) 0.0296(6) 0.0228(6) 0.0046(5) 0.0017(4) 0.0056(5)
C5_5 0.0222(6) 0.0257(6) 0.0276(6) 0.0016(5) 0.0032(5) 0.0003(5)
C6_5 0.0192(5) 0.0266(6) 0.0231(6) -0.0005(5) -0.0016(4) -0.0004(5)
C1_6 0.0239(6) 0.0248(6) 0.0170(5) 0.0027(4) -0.0052(4) -0.0017(5)
C2_6 0.0241(6) 0.0274(6) 0.0305(6) 0.0050(5) -0.0063(5) -0.0013(5)
C3_6 0.0272(6) 0.0348(7) 0.0324(7) 0.0079(5) -0.0104(5) -0.0078(5)
C4_6 0.0434(7) 0.0278(6) 0.0253(6) 0.0017(5) -0.0082(5) -0.0121(6)
C5_6 0.0416(7) 0.0249(6) 0.0241(6) -0.0025(5) 0.0000(5) -0.0027(5)
C6_6 0.0285(6) 0.0269(6) 0.0203(5) -0.0005(5) -0.0009(4) -0.0024(5)

loop_
_atom_type_symbol
_atom_type_description
_atom_type_scat_dispersion_real
_atom_type_scat_dispersion_imag
_atom_type_scat_source
C C 0.0181 0.0091 'International Tables Vol C Tables 4.2.6.8 and 6.1.1.4'
H H 0.0000 0.0000 'International Tables Vol C Tables 4.2.6.8 and 6.1.1.4'
B B 0.0090 0.0039 'International Tables Vol C Tables 4.2.6.8 and 6.1.1.4'
N N 0.0311 0.0180 'International Tables Vol C Tables 4.2.6.8 and 6.1.1.4'
O O 0.0492 0.0322 'International Tables Vol C Tables 4.2.6.8 and 6.1.1.4'

loop_
_exptl_crystal_face_index_h
_exptl_crystal_face_index_k
_exptl_crystal_face_index_l
_exptl_crystal_face_perp_dist
0 0 -1 0.1144
0 0 1 0.1115
0 -2 1 0.1216
1 2 2 0.0843
0 -1 0 0.0741
0 1 0 0.0921
-2 0 -1 0.0697
2 0 1 0.0441
1 0 0 0.0377
-1 0 0 0.0464
-2 2 1 0.0536
-1 -2 0 0.0734
-2 -1 1 0.0825
1 2 1 0.0788

loop_
_geom_angle_atom_site_label_1
_geom_angle_atom_site_label_2
_geom_angle_atom_site_label_3
_geom_angle
_geom_angle_site_symmetry_1
_geom_angle_site_symmetry_3
_geom_angle_publ_flag
O7_1 C1_1 C6_1 122.26(10) . . ?
O7_1 C1_1 C2_1 117.86(10) . . ?
C6_1 C1_1 C2_1 119.88(10) . . ?
C3_1 C2_1 C1_1 117.91(10) . . ?
C3_1 C2_1 C16_1 119.07(10) . . ?
C1_1 C2_1 C16_1 122.99(10) . . ?
C4_1 C3_1 C2_1 121.60(11) . . ?
C4_1 C3_1 H3_1 119.2 . . ?
C2_1 C3_1 H3_1 119.2 . . ?
C3_1 C4_1 C5_1 119.84(11) . . ?
C3_1 C4_1 N19_12 120.86(10) . . ?
C5_1 C4_1 N19_12 119.30(10) . . ?
C3_1 C4_1 N19_2 120.86(10) . . ?
C5_1 C4_1 N19_2 119.30(10) . . ?
C6_1 C5_1 C4_1 119.97(11) . . ?
C6_1 C5_1 H5_1 120.0 . . ?
C4_1 C5_1 H5_1 120.0 . . ?
C5_1 C6_1 C1_1 120.75(11) . . ?
C5_1 C6_1 H6_1 119.6 . . ?
C1_1 C6_1 H6_1 119.6 . . ?
C1_1 O7_1 C8_1 117.48(9) . . ?
O7_1 C8_1 C9_1 107.77(9) . . ?
O7_1 C8_1 H8A_1 110.2 . . ?
C9_1 C8_1 H8A_1 110.2 . . ?
O7_1 C8_1 H8B_1 110.2 . . ?
C9_1 C8_1 H8B_1 110.2 . . ?
H8A_1 C8_1 H8B_1 108.5 . . ?
O10_1 C9_1 C8_1 113.31(9) . . ?
O10_1 C9_1 C11_1 106.61(10) . . ?
C8_1 C9_1 C11_1 112.91(10) . . ?
O10_1 C9_1 H9_1 107.9 . . ?
C8_1 C9_1 H9_1 107.9 . . ?
C11_1 C9_1 H9_1 107.9 . . ?
C9_1 O10_1 H10_1 109.5 . . ?
N12_1 C11_1 C9_1 109.64(9) . . ?
N12_1 C11_1 H11A_1 109.7 . . ?
C9_1 C11_1 H11A_1 109.7 . . ?
N12_1 C11_1 H11B_1 109.7 . . ?
C9_1 C11_1 H11B_1 109.7 . . ?
H11A_1 C11_1 H11B_1 108.2 . . ?
C11_1 N12_1 C13_1 114.82(9) . . ?
C11_1 N12_1 H12A_1 108.6 . . ?
C13_1 N12_1 H12A_1 108.6 . . ?
C11_1 N12_1 H12B_1 108.6 . . ?
C13_1 N12_1 H12B_1 108.6 . . ?
H12A_1 N12_1 H12B_1 107.5 . . ?
N12_1 C13_1 C14_1 109.42(10) . . ?
N12_1 C13_1 C15_1 108.80(10) . . ?
C14_1 C13_1 C15_1 112.38(11) . . ?
N12_1 C13_1 H13_1 108.7 . . ?
C14_1 C13_1 H13_1 108.7 . . ?
C15_1 C13_1 H13_1 108.7 . . ?
C13_1 C14_1 H14A_1 109.5 . . ?
C13_1 C14_1 H14B_1 109.5 . . ?
H14A_1 C14_1 H14B_1 109.5 . . ?
C13_1 C14_1 H14C_1 109.5 . . ?
H14A_1 C14_1 H14C_1 109.5 . . ?
H14B_1 C14_1 H14C_1 109.5 . . ?
C13_1 C15_1 H15A_1 109.5 . . ?
C13_1 C15_1 H15B_1 109.5 . . ?
H15A_1 C15_1 H15B_1 109.5 . . ?
C13_1 C15_1 H15C_1 109.5 . . ?
H15A_1 C15_1 H15C_1 109.5 . . ?
H15B_1 C15_1 H15C_1 109.5 . . ?
O17_1 C16_1 C2_1 123.16(10) . . ?
O17_1 C16_1 C18_1 118.33(10) . . ?
C2_1 C16_1 C18_1 118.51(10) . . ?
C16_1 C18_1 H18A_1 109.5 . . ?
C16_1 C18_1 H18B_1 109.5 . . ?
H18A_1 C18_1 H18B_1 109.5 . . ?
C16_1 C18_1 H18C_1 109.5 . . ?
H18A_1 C18_1 H18C_1 109.5 . . ?
H18B_1 C18_1 H18C_1 109.5 . . ?
C20_2 N19_2 C4_1 117.3(3) . . ?
C20_2 N19_2 H19_2 121.4 . . ?
C4_1 N19_2 H19_2 121.4 . . ?
O21_2 C20_2 N19_2 125.0(4) . . ?
O21_2 C20_2 C22_2 119.8(4) . . ?
N19_2 C20_2 C22_2 115.2(4) . . ?
C20_2 C22_2 C23_2 109.9(4) . . ?
C20_2 C22_2 H22A_2 109.7 . . ?
C23_2 C22_2 H22A_2 109.7 . . ?
C20_2 C22_2 H22B_2 109.7 . . ?
C23_2 C22_2 H22B_2 109.7 . . ?
H22A_2 C22_2 H22B_2 108.2 . . ?
C22_2 C23_2 C24_2 112.3(5) . . ?
C22_2 C23_2 H23A_2 109.1 . . ?
C24_2 C23_2 H23A_2 109.1 . . ?
C22_2 C23_2 H23B_2 109.1 . . ?
C24_2 C23_2 H23B_2 109.1 . . ?
H23A_2 C23_2 H23B_2 107.9 . . ?
C23_2 C24_2 H24A_2 109.5 . . ?
C23_2 C24_2 H24B_2 109.5 . . ?
H24A_2 C24_2 H24B_2 109.5 . . ?
C23_2 C24_2 H24C_2 109.5 . . ?
H24A_2 C24_2 H24C_2 109.5 . . ?
H24B_2 C24_2 H24C_2 109.5 . . ?
C20_12 N19_12 C4_1 125.58(15) . . ?
C20_12 N19_12 H19_12 117.2 . . ?
C4_1 N19_12 H19_12 117.2 . . ?
O21_12 C20_12 N19_12 121.3(2) . . ?
O21_12 C20_12 C22_12 121.3(2) . . ?
N19_12 C20_12 C22_12 117.4(2) . . ?
C20_12 C22_12 C23_12 110.2(2) . . ?
C20_12 C22_12 H22A_12 109.6 . . ?
C23_12 C22_12 H22A_12 109.6 . . ?
C20_12 C22_12 H22B_12 109.6 . . ?
C23_12 C22_12 H22B_12 109.6 . . ?
H22A_12 C22_12 H22B_12 108.1 . . ?
C24_12 C23_12 C22_12 112.6(2) . . ?
C24_12 C23_12 H23A_12 109.1 . . ?
C22_12 C23_12 H23A_12 109.1 . . ?
C24_12 C23_12 H23B_12 109.1 . . ?
C22_12 C23_12 H23B_12 109.1 . . ?
H23A_12 C23_12 H23B_12 107.8 . . ?
C23_12 C24_12 H24A_12 109.5 . . ?
C23_12 C24_12 H24B_12 109.5 . . ?
H24A_12 C24_12 H24B_12 109.5 . . ?
C23_12 C24_12 H24C_12 109.5 . . ?
H24A_12 C24_12 H24C_12 109.5 . . ?
H24B_12 C24_12 H24C_12 109.5 . . ?
C1_5 B1 C1_6 110.70(9) . . ?
C1_5 B1 C1_3 107.51(9) . . ?
C1_6 B1 C1_3 109.97(9) . . ?
C1_5 B1 C1_4 109.68(9) . . ?
C1_6 B1 C1_4 108.14(9) . . ?
C1_3 B1 C1_4 110.86(9) . . ?
C2_3 C1_3 C6_3 115.24(10) . . ?
C2_3 C1_3 B1 124.23(10) . . ?
C6_3 C1_3 B1 120.53(10) . . ?
C3_3 C2_3 C1_3 122.69(11) . . ?
C3_3 C2_3 H2_3 118.7 . . ?
C1_3 C2_3 H2_3 118.7 . . ?
C4_3 C3_3 C2_3 120.20(11) . . ?
C4_3 C3_3 H3_3 119.9 . . ?
C2_3 C3_3 H3_3 119.9 . . ?
C3_3 C4_3 C5_3 119.09(11) . . ?
C3_3 C4_3 H4_3 120.5 . . ?
C5_3 C4_3 H4_3 120.5 . . ?
C6_3 C5_3 C4_3 119.67(11) . . ?
C6_3 C5_3 H5_3 120.2 . . ?
C4_3 C5_3 H5_3 120.2 . . ?
C5_3 C6_3 C1_3 123.08(11) . . ?
C5_3 C6_3 H6_3 118.5 . . ?
C1_3 C6_3 H6_3 118.5 . . ?
C6_4 C1_4 C2_4 114.80(11) . . ?
C6_4 C1_4 B1 120.06(11) . . ?
C2_4 C1_4 B1 125.14(10) . . ?
C3_4 C2_4 C1_4 122.51(13) . . ?
C3_4 C2_4 H2_4 118.7 . . ?
C1_4 C2_4 H2_4 118.7 . . ?
C4_4 C3_4 C2_4 120.66(14) . . ?
C4_4 C3_4 H3_4 119.7 . . ?
C2_4 C3_4 H3_4 119.7 . . ?
C3_4 C4_4 C5_4 118.59(12) . . ?
C3_4 C4_4 H4_4 120.7 . . ?
C5_4 C4_4 H4_4 120.7 . . ?
C4_4 C5_4 C6_4 120.22(13) . . ?
C4_4 C5_4 H5_4 119.9 . . ?
C6_4 C5_4 H5_4 119.9 . . ?
C5_4 C6_4 C1_4 123.18(13) . . ?
C5_4 C6_4 H6_4 118.4 . . ?
C1_4 C6_4 H6_4 118.4 . . ?
C2_5 C1_5 C6_5 114.85(10) . . ?
C2_5 C1_5 B1 125.80(10) . . ?
C6_5 C1_5 B1 119.31(10) . . ?
C3_5 C2_5 C1_5 122.42(11) . . ?
C3_5 C2_5 H2_5 118.8 . . ?
C1_5 C2_5 H2_5 118.8 . . ?
C4_5 C3_5 C2_5 120.60(11) . . ?
C4_5 C3_5 H3_5 119.7 . . ?
C2_5 C3_5 H3_5 119.7 . . ?
C3_5 C4_5 C5_5 118.85(11) . . ?
C3_5 C4_5 H4_5 120.6 . . ?
C5_5 C4_5 H4_5 120.6 . . ?
C6_5 C5_5 C4_5 119.69(11) . . ?
C6_5 C5_5 H5_5 120.2 . . ?
C4_5 C5_5 H5_5 120.2 . . ?
C5_5 C6_5 C1_5 123.58(11) . . ?
C5_5 C6_5 H6_5 118.2 . . ?
C1_5 C6_5 H6_5 118.2 . . ?
C6_6 C1_6 C2_6 114.91(11) . . ?
C6_6 C1_6 B1 124.63(10) . . ?
C2_6 C1_6 B1 120.46(10) . . ?
C3_6 C2_6 C1_6 122.82(12) . . ?
C3_6 C2_6 H2_6 118.6 . . ?
C1_6 C2_6 H2_6 118.6 . . ?
C4_6 C3_6 C2_6 120.37(12) . . ?
C4_6 C3_6 H3_6 119.8 . . ?
C2_6 C3_6 H3_6 119.8 . . ?
C5_6 C4_6 C3_6 118.81(12) . . ?
C5_6 C4_6 H4_6 120.6 . . ?
C3_6 C4_6 H4_6 120.6 . . ?
C4_6 C5_6 C6_6 120.10(12) . . ?
C4_6 C5_6 H5_6 120.0 . . ?
C6_6 C5_6 H5_6 120.0 . . ?
C5_6 C6_6 C1_6 122.98(12) . . ?
C5_6 C6_6 H6_6 118.5 . . ?
C1_6 C6_6 H6_6 118.5 . . ?

loop_
_geom_bond_atom_site_label_1
_geom_bond_atom_site_label_2
_geom_bond_distance
_geom_bond_site_symmetry_2
_geom_bond_publ_flag
C1_1 O7_1 1.3604(13) . ?
C1_1 C6_1 1.3932(16) . ?
C1_1 C2_1 1.4152(16) . ?
C2_1 C3_1 1.4020(16) . ?
C2_1 C16_1 1.4844(16) . ?
C3_1 C4_1 1.3807(16) . ?
C3_1 H3_1 0.9500 . ?
C4_1 C5_1 1.3881(17) . ?
C4_1 N19_12 1.4312(14) . ?
C4_1 N19_2 1.4312(14) . ?
C5_1 C6_1 1.3832(16) . ?
C5_1 H5_1 0.9500 . ?
C6_1 H6_1 0.9500 . ?
O7_1 C8_1 1.4416(13) . ?
C8_1 C9_1 1.5105(16) . ?
C8_1 H8A_1 0.9900 . ?
C8_1 H8B_1 0.9900 . ?
C9_1 O10_1 1.4227(14) . ?
C9_1 C11_1 1.5248(16) . ?
C9_1 H9_1 1.0000 . ?
O10_1 H10_1 0.898(18) . ?
C11_1 N12_1 1.4878(15) . ?
C11_1 H11A_1 0.9900 . ?
C11_1 H11B_1 0.9900 . ?
N12_1 C13_1 1.5102(15) . ?
N12_1 H12A_1 0.9100 . ?
N12_1 H12B_1 0.9100 . ?
C13_1 C14_1 1.5142(18) . ?
C13_1 C15_1 1.5150(19) . ?
C13_1 H13_1 1.0000 . ?
C14_1 H14A_1 0.9800 . ?
C14_1 H14B_1 0.9800 . ?
C14_1 H14C_1 0.9800 . ?
C15_1 H15A_1 0.9800 . ?
C15_1 H15B_1 0.9800 . ?
C15_1 H15C_1 0.9800 . ?
C16_1 O17_1 1.2258(14) . ?
C16_1 C18_1 1.5075(16) . ?
C18_1 H18A_1 0.9800 . ?
C18_1 H18B_1 0.9800 . ?
C18_1 H18C_1 0.9800 . ?
N19_2 C20_2 1.344(4) . ?
N19_2 H19_2 0.8800 . ?
C20_2 O21_2 1.232(4) . ?
C20_2 C22_2 1.517(4) . ?
C22_2 C23_2 1.525(5) . ?
C22_2 H22A_2 0.9900 . ?
C22_2 H22B_2 0.9900 . ?
C23_2 C24_2 1.527(6) . ?
C23_2 H23A_2 0.9900 . ?
C23_2 H23B_2 0.9900 . ?
C24_2 H24A_2 0.9800 . ?
C24_2 H24B_2 0.9800 . ?
C24_2 H24C_2 0.9800 . ?
N19_12 C20_12 1.337(2) . ?
N19_12 H19_12 0.8800 . ?
C20_12 O21_12 1.230(3) . ?
C20_12 C22_12 1.510(3) . ?
C22_12 C23_12 1.528(3) . ?
C22_12 H22A_12 0.9900 . ?
C22_12 H22B_12 0.9900 . ?
C23_12 C24_12 1.527(4) . ?
C23_12 H23A_12 0.9900 . ?
C23_12 H23B_12 0.9900 . ?
C24_12 H24A_12 0.9800 . ?
C24_12 H24B_12 0.9800 . ?
C24_12 H24C_12 0.9800 . ?
B1 C1_5 1.6488(17) . ?
B1 C1_6 1.6496(17) . ?
B1 C1_3 1.6496(16) . ?
B1 C1_4 1.6544(17) . ?
C1_3 C2_3 1.4013(16) . ?
C1_3 C6_3 1.4113(16) . ?
C2_3 C3_3 1.3986(16) . ?
C2_3 H2_3 0.9500 . ?
C3_3 C4_3 1.3885(17) . ?
C3_3 H3_3 0.9500 . ?
C4_3 C5_3 1.3960(17) . ?
C4_3 H4_3 0.9500 . ?
C5_3 C6_3 1.3923(16) . ?
C5_3 H5_3 0.9500 . ?
C6_3 H6_3 0.9500 . ?
C1_4 C6_4 1.4015(17) . ?
C1_4 C2_4 1.4025(17) . ?
C2_4 C3_4 1.3951(18) . ?
C2_4 H2_4 0.9500 . ?
C3_4 C4_4 1.380(2) . ?
C3_4 H3_4 0.9500 . ?
C4_4 C5_4 1.382(2) . ?
C4_4 H4_4 0.9500 . ?
C5_4 C6_4 1.3895(18) . ?
C5_4 H5_4 0.9500 . ?
C6_4 H6_4 0.9500 . ?
C1_5 C2_5 1.4043(15) . ?
C1_5 C6_5 1.4076(16) . ?
C2_5 C3_5 1.3969(16) . ?
C2_5 H2_5 0.9500 . ?
C3_5 C4_5 1.3847(18) . ?
C3_5 H3_5 0.9500 . ?
C4_5 C5_5 1.3915(17) . ?
C4_5 H4_5 0.9500 . ?
C5_5 C6_5 1.3867(17) . ?
C5_5 H5_5 0.9500 . ?
C6_5 H6_5 0.9500 . ?
C1_6 C6_6 1.4014(17) . ?
C1_6 C2_6 1.4098(16) . ?
C2_6 C3_6 1.3905(18) . ?
C2_6 H2_6 0.9500 . ?
C3_6 C4_6 1.388(2) . ?
C3_6 H3_6 0.9500 . ?
C4_6 C5_6 1.385(2) . ?
C4_6 H4_6 0.9500 . ?
C5_6 C6_6 1.3984(18) . ?
C5_6 H5_6 0.9500 . ?
C6_6 H6_6 0.9500 . ?

loop_
_geom_torsion_atom_site_label_1
_geom_torsion_atom_site_label_2
_geom_torsion_atom_site_label_3
_geom_torsion_atom_site_label_4
_geom_torsion
_geom_torsion_site_symmetry_1
_geom_torsion_site_symmetry_2
_geom_torsion_site_symmetry_3
_geom_torsion_site_symmetry_4
_geom_torsion_publ_flag
O7_1 C1_1 C2_1 C3_1 178.28(10) . . . . ?
C6_1 C1_1 C2_1 C3_1 -2.00(16) . . . . ?
O7_1 C1_1 C2_1 C16_1 -3.57(16) . . . . ?
C6_1 C1_1 C2_1 C16_1 176.16(11) . . . . ?
C1_1 C2_1 C3_1 C4_1 0.41(17) . . . . ?
C16_1 C2_1 C3_1 C4_1 -177.82(10) . . . . ?
C2_1 C3_1 C4_1 C5_1 1.09(17) . . . . ?
C2_1 C3_1 C4_1 N19_12 -179.86(10) . . . . ?
C2_1 C3_1 C4_1 N19_2 -179.86(10) . . . . ?
C3_1 C4_1 C5_1 C6_1 -1.00(18) . . . . ?
N19_12 C4_1 C5_1 C6_1 179.94(11) . . . . ?
N19_2 C4_1 C5_1 C6_1 179.94(11) . . . . ?
C4_1 C5_1 C6_1 C1_1 -0.62(18) . . . . ?
O7_1 C1_1 C6_1 C5_1 -178.16(11) . . . . ?
C2_1 C1_1 C6_1 C5_1 2.13(17) . . . . ?
C6_1 C1_1 O7_1 C8_1 3.94(15) . . . . ?
C2_1 C1_1 O7_1 C8_1 -176.34(10) . . . . ?
C1_1 O7_1 C8_1 C9_1 168.97(9) . . . . ?
O7_1 C8_1 C9_1 O10_1 -69.13(12) . . . . ?
O7_1 C8_1 C9_1 C11_1 52.20(12) . . . . ?
O10_1 C9_1 C11_1 N12_1 43.99(12) . . . . ?
C8_1 C9_1 C11_1 N12_1 -81.07(12) . . . . ?
C9_1 C11_1 N12_1 C13_1 -173.11(10) . . . . ?
C11_1 N12_1 C13_1 C14_1 -75.67(13) . . . . ?
C11_1 N12_1 C13_1 C15_1 161.21(10) . . . . ?
C3_1 C2_1 C16_1 O17_1 175.87(11) . . . . ?
C1_1 C2_1 C16_1 O17_1 -2.26(18) . . . . ?
C3_1 C2_1 C16_1 C18_1 -3.55(16) . . . . ?
C1_1 C2_1 C16_1 C18_1 178.31(11) . . . . ?
C3_1 C4_1 N19_2 C20_2 79.9(4) . . . . ?
C5_1 C4_1 N19_2 C20_2 -101.1(4) . . . . ?
C4_1 N19_2 C20_2 O21_2 -4.1(8) . . . . ?
C4_1 N19_2 C20_2 C22_2 174.1(4) . . . . ?
O21_2 C20_2 C22_2 C23_2 56.6(8) . . . . ?
N19_2 C20_2 C22_2 C23_2 -121.7(6) . . . . ?
C20_2 C22_2 C23_2 C24_2 54.6(8) . . . . ?
C3_1 C4_1 N19_12 C20_12 61.4(3) . . . . ?
C5_1 C4_1 N19_12 C20_12 -119.5(3) . . . . ?
C4_1 N19_12 C20_12 O21_12 -2.8(4) . . . . ?
C4_1 N19_12 C20_12 C22_12 175.02(18) . . . . ?
O21_12 C20_12 C22_12 C23_12 61.8(4) . . . . ?
N19_12 C20_12 C22_12 C23_12 -116.0(3) . . . . ?
C20_12 C22_12 C23_12 C24_12 59.2(4) . . . . ?
C1_5 B1 C1_3 C2_3 -133.42(11) . . . . ?
C1_6 B1 C1_3 C2_3 105.98(12) . . . . ?
C1_4 B1 C1_3 C2_3 -13.55(15) . . . . ?
C1_5 B1 C1_3 C6_3 47.14(13) . . . . ?
C1_6 B1 C1_3 C6_3 -73.46(13) . . . . ?
C1_4 B1 C1_3 C6_3 167.01(10) . . . . ?
C6_3 C1_3 C2_3 C3_3 -0.10(16) . . . . ?
B1 C1_3 C2_3 C3_3 -179.58(11) . . . . ?
C1_3 C2_3 C3_3 C4_3 1.47(17) . . . . ?
C2_3 C3_3 C4_3 C5_3 -1.35(17) . . . . ?
C3_3 C4_3 C5_3 C6_3 -0.08(17) . . . . ?
C4_3 C5_3 C6_3 C1_3 1.51(18) . . . . ?
C2_3 C1_3 C6_3 C5_3 -1.39(16) . . . . ?
B1 C1_3 C6_3 C5_3 178.11(11) . . . . ?
C1_5 B1 C1_4 C6_4 -161.40(10) . . . . ?
C1_6 B1 C1_4 C6_4 -40.59(13) . . . . ?
C1_3 B1 C1_4 C6_4 80.04(13) . . . . ?
C1_5 B1 C1_4 C2_4 18.03(15) . . . . ?
C1_6 B1 C1_4 C2_4 138.85(11) . . . . ?
C1_3 B1 C1_4 C2_4 -100.53(13) . . . . ?
C6_4 C1_4 C2_4 C3_4 1.39(18) . . . . ?
B1 C1_4 C2_4 C3_4 -178.07(11) . . . . ?
C1_4 C2_4 C3_4 C4_4 0.0(2) . . . . ?
C2_4 C3_4 C4_4 C5_4 -1.2(2) . . . . ?
C3_4 C4_4 C5_4 C6_4 1.0(2) . . . . ?
C4_4 C5_4 C6_4 C1_4 0.4(2) . . . . ?
C2_4 C1_4 C6_4 C5_4 -1.59(18) . . . . ?
B1 C1_4 C6_4 C5_4 177.91(11) . . . . ?
C1_6 B1 C1_5 C2_5 -12.72(15) . . . . ?
C1_3 B1 C1_5 C2_5 -132.86(11) . . . . ?
C1_4 B1 C1_5 C2_5 106.53(12) . . . . ?
C1_6 B1 C1_5 C6_5 169.65(10) . . . . ?
C1_3 B1 C1_5 C6_5 49.51(13) . . . . ?
C1_4 B1 C1_5 C6_5 -71.11(12) . . . . ?
C6_5 C1_5 C2_5 C3_5 1.24(16) . . . . ?
B1 C1_5 C2_5 C3_5 -176.49(11) . . . . ?
C1_5 C2_5 C3_5 C4_5 -0.41(18) . . . . ?
C2_5 C3_5 C4_5 C5_5 -0.46(17) . . . . ?
C3_5 C4_5 C5_5 C6_5 0.42(17) . . . . ?
C4_5 C5_5 C6_5 C1_5 0.51(18) . . . . ?
C2_5 C1_5 C6_5 C5_5 -1.30(16) . . . . ?
B1 C1_5 C6_5 C5_5 176.59(11) . . . . ?
C1_5 B1 C1_6 C6_6 -106.99(12) . . . . ?
C1_3 B1 C1_6 C6_6 11.66(15) . . . . ?
C1_4 B1 C1_6 C6_6 132.84(11) . . . . ?
C1_5 B1 C1_6 C2_6 72.33(13) . . . . ?
C1_3 B1 C1_6 C2_6 -169.01(10) . . . . ?
C1_4 B1 C1_6 C2_6 -47.84(13) . . . . ?
C6_6 C1_6 C2_6 C3_6 1.38(17) . . . . ?
B1 C1_6 C2_6 C3_6 -178.00(11) . . . . ?
C1_6 C2_6 C3_6 C4_6 -0.81(19) . . . . ?
C2_6 C3_6 C4_6 C5_6 -0.42(19) . . . . ?
C3_6 C4_6 C5_6 C6_6 0.97(18) . . . . ?
C4_6 C5_6 C6_6 C1_6 -0.34(19) . . . . ?
C2_6 C1_6 C6_6 C5_6 -0.81(17) . . . . ?
B1 C1_6 C6_6 C5_6 178.55(11) . . . . ?
